data_1552130
loop_
_publ_author_name
'Ha, Kwang'

_publ_section_title
;
 (1,4,8,11-Tetraazacyclotetradecane)palladium(II) diiodide monohydrate
;
_journal_coeditor_code WM4111
_journal_issue 7
_journal_name_full IUCrData
_journal_page_first x191032
_journal_paper_doi 10.1107/S2414314619010320
_journal_volume 4
_journal_year 2019
_chemical_formula_iupac '[Pd (C10 H24 N4)] I2 ,H2 O'
_chemical_formula_moiety 'C10 H24 N4 Pd, 2(I), H2 O'
_chemical_formula_sum 'C10 H26 I2 N4 O Pd'
_chemical_formula_weight 578.55
_chemical_name_systematic
;
(1,4,8,11-Tetraazacyclotetradecane)palladium(II) diiodide monohydrate
;
_space_group_crystal_system monoclinic
_space_group_IT_number 14
_space_group_name_Hall '-P 2yn'
_space_group_name_H-M_alt 'P 1 21/n 1'
_symmetry_space_group_name_Hall '-P 2yn'
_symmetry_space_group_name_H-M 'P 1 21/n 1'
_atom_sites_solution_hydrogens mixed
_atom_sites_solution_primary direct
_atom_sites_solution_secondary difmap
_audit_creation_method SHELXL-2014/7
_cell_angle_alpha 90
_cell_angle_beta 93.9017(14)
_cell_angle_gamma 90
_cell_formula_units_Z 4
_cell_length_a 9.3993(4)
_cell_length_b 13.7266(5)
_cell_length_c 13.8797(6)
_cell_measurement_reflns_used 9932
_cell_measurement_temperature 223(2)
_cell_measurement_theta_max 28.32
_cell_measurement_theta_min 2.54
_cell_volume 1786.61(13)
_computing_cell_refinement
;
SAINT (Bruker, 2016)
;
_computing_data_collection
;
APEX2 (Bruker, 2016)
;
_computing_data_reduction
;
SAINT (Bruker, 2016)
;
_computing_molecular_graphics
;
ORTEP-3 for Windows (Farrugia, 2012)
;
_computing_publication_material
;
<i>SHELXL2014/7</i> (Sheldrick, 2015b)
;
_computing_structure_refinement
;
<i>SHELXL2014/7</i> (Sheldrick, 2015b)
;
_computing_structure_solution
;
SHELXT (Sheldrick, 2015a)
;
_diffrn_ambient_temperature 223(2)
_diffrn_measured_fraction_theta_full 1.000
_diffrn_measured_fraction_theta_max 1.000
_diffrn_measurement_device_type 'PHOTON 100 CMOS detector'
_diffrn_measurement_method '\f and \w scans'
_diffrn_radiation_type MoK\a
_diffrn_radiation_wavelength 0.71073
_diffrn_reflns_av_R_equivalents 0.0429
_diffrn_reflns_av_unetI/netI 0.0152
_diffrn_reflns_limit_h_max 11
_diffrn_reflns_limit_h_min -11
_diffrn_reflns_limit_k_max 16
_diffrn_reflns_limit_k_min -16
_diffrn_reflns_limit_l_max 17
_diffrn_reflns_limit_l_min -17
_diffrn_reflns_number 48072
_diffrn_reflns_theta_full 25.242
_diffrn_reflns_theta_max 26.086
_diffrn_reflns_theta_min 2.089
_diffrn_source 'sealed tube'
_exptl_absorpt_coefficient_mu 4.492
_exptl_absorpt_correction_T_max 0.7453
_exptl_absorpt_correction_T_min 0.5952
_exptl_absorpt_correction_type multi-scan
_exptl_absorpt_process_details
;
(<i>SADABS</i>; Bruker, 2016)
;
_exptl_crystal_colour Yellow
_exptl_crystal_density_diffrn 2.151
_exptl_crystal_description Block
_exptl_crystal_F_000 1096
_exptl_crystal_size_max 0.23
_exptl_crystal_size_mid 0.18
_exptl_crystal_size_min 0.11
_refine_diff_density_max 0.486
_refine_diff_density_min -0.716
_refine_ls_extinction_coef 0.00940(16)
_refine_ls_extinction_expression Fc^*^=kFc[1+0.001xFc^2^\l^3^/sin(2\q)]^-1/4^
_refine_ls_extinction_method
;
SHELXL2014/7 (Sheldrick, 2015b)
;
_refine_ls_goodness_of_fit_ref 1.116
_refine_ls_hydrogen_treatment mixed
_refine_ls_matrix_type full
_refine_ls_number_parameters 188
_refine_ls_number_reflns 3544
_refine_ls_number_restraints 0
_refine_ls_restrained_S_all 1.116
_refine_ls_R_factor_all 0.0194
_refine_ls_R_factor_gt 0.0174
_refine_ls_shift/su_max 0.001
_refine_ls_shift/su_mean 0.000
_refine_ls_structure_factor_coef Fsqd
_refine_ls_weighting_details 'w=1/[\s^2^(Fo^2^)+(0.0147P)^2^+1.4653P] where P=(Fo^2^+2Fc^2^)/3'
_refine_ls_weighting_scheme calc
_refine_ls_wR_factor_gt 0.0396
_refine_ls_wR_factor_ref 0.0406
_reflns_number_gt 3307
_reflns_number_total 3544
_reflns_threshold_expression 'I > 2\s(I)'
_cod_data_source_file wm4111sup1.cif
_cod_data_source_block I
_cod_database_code 1552130
_shelx_space_group_comment
;
The symmetry employed for this shelxl refinement is uniquely defined
by the following loop, which should always be used as a source of
symmetry information in preference to the above space-group names.
They are only intended as comments.
;
_shelx_estimated_absorpt_t_min 0.425
_shelx_estimated_absorpt_t_max 0.638

loop_
_space_group_symop_operation_xyz
'x, y, z'
'-x+1/2, y+1/2, -z+1/2'
'-x, -y, -z'
'x-1/2, -y-1/2, z-1/2'

loop_
_atom_site_type_symbol
_atom_site_label
_atom_site_fract_x
_atom_site_fract_y
_atom_site_fract_z
_atom_site_U_iso_or_equiv
_atom_site_adp_type
_atom_site_calc_flag
_atom_site_occupancy
Pd Pd1 0.25793(2) 0.38024(2) 0.72122(2) 0.02194(6) Uani d 1
I I1 0.74413(2) 0.36724(2) 0.35324(2) 0.04099(7) Uani d 1
I I2 0.19189(2) 0.37008(2) 0.21133(2) 0.03941(6) Uani d 1
N N1 0.0680(2) 0.42530(15) 0.76680(16) 0.0329(4) Uani d 1
H H1 0.068(3) 0.482(2) 0.7613(18) 0.029(7) Uiso d 1
N N2 0.1427(3) 0.34020(17) 0.59789(16) 0.0402(5) Uani d 1
H H2 0.123(3) 0.286(2) 0.6050(18) 0.029(7) Uiso d 1
N N3 0.4495(2) 0.33712(17) 0.6762(2) 0.0458(6) Uani d 1
H H3 0.456(3) 0.279(2) 0.687(2) 0.042(8) Uiso d 1
N N4 0.3719(3) 0.42382(16) 0.84436(18) 0.0449(6) Uani d 1
H H4 0.381(3) 0.480(2) 0.837(2) 0.048(9) Uiso d 1
C C1 -0.0451(3) 0.3835(2) 0.6988(3) 0.0572(9) Uani d 1
H H1A -0.0622 0.3153 0.7154 0.069 Uiso calc 1
H H1B -0.1342 0.4197 0.7033 0.069 Uiso calc 1
C C2 0.0026(3) 0.3900(2) 0.5994(3) 0.0578(9) Uani d 1
H H2A 0.0117 0.4584 0.5806 0.069 Uiso calc 1
H H2B -0.0672 0.3586 0.5538 0.069 Uiso calc 1
C C3 0.2129(5) 0.3580(2) 0.5075(2) 0.0687(11) Uani d 1
H H3A 0.2255 0.4283 0.4990 0.082 Uiso calc 1
H H3B 0.1516 0.3339 0.4527 0.082 Uiso calc 1
C C4 0.3572(5) 0.3081(3) 0.5081(3) 0.0863(15) Uani d 1
H H4A 0.3460 0.2400 0.5274 0.104 Uiso calc 1
H H4B 0.3886 0.3083 0.4422 0.104 Uiso calc 1
C C5 0.4711(5) 0.3539(3) 0.5739(3) 0.0800(14) Uani d 1
H H5A 0.5640 0.3274 0.5592 0.096 Uiso calc 1
H H5B 0.4727 0.4242 0.5617 0.096 Uiso calc 1
C C6 0.5594(3) 0.3852(2) 0.7434(4) 0.0789(14) Uani d 1
H H6A 0.6518 0.3529 0.7393 0.095 Uiso calc 1
H H6B 0.5699 0.4537 0.7254 0.095 Uiso calc 1
C C7 0.5134(4) 0.3782(2) 0.8436(3) 0.0702(12) Uani d 1
H H7A 0.5085 0.3098 0.8634 0.084 Uiso calc 1
H H7B 0.5815 0.4121 0.8885 0.084 Uiso calc 1
C C8 0.3033(4) 0.4087(2) 0.9361(2) 0.0646(10) Uani d 1
H H8A 0.3638 0.4370 0.9892 0.078 Uiso calc 1
H H8B 0.2955 0.3386 0.9481 0.078 Uiso calc 1
C C9 0.1575(5) 0.4538(2) 0.9350(2) 0.0707(11) Uani d 1
H H9A 0.1256 0.4521 1.0008 0.085 Uiso calc 1
H H9B 0.1648 0.5224 0.9163 0.085 Uiso calc 1
C C10 0.0464(4) 0.4057(2) 0.8686(2) 0.0572(9) Uani d 1
H H10A 0.0492 0.3352 0.8797 0.069 Uiso calc 1
H H10B -0.0481 0.4292 0.8834 0.069 Uiso calc 1
O O1 0.5464(3) 0.36267(15) 0.13842(18) 0.0472(5) Uani d 1
H H1O 0.478(5) 0.365(3) 0.144(3) 0.061(15) Uiso d 1
H H2O 0.587(5) 0.356(3) 0.189(3) 0.077(14) Uiso d 1

loop_
_atom_site_aniso_label
_atom_site_aniso_U_11
_atom_site_aniso_U_22
_atom_site_aniso_U_33
_atom_site_aniso_U_12
_atom_site_aniso_U_13
_atom_site_aniso_U_23
Pd1 0.02275(9) 0.02002(9) 0.02342(9) -0.00007(6) 0.00437(6) 0.00080(6)
I1 0.04594(11) 0.03372(10) 0.04233(11) -0.00799(7) -0.00412(7) 0.00678(7)
I2 0.04463(11) 0.03331(10) 0.04076(11) 0.00051(6) 0.00623(7) 0.00246(6)
N1 0.0341(11) 0.0208(10) 0.0455(12) 0.0008(8) 0.0143(9) -0.0006(8)
N2 0.0591(15) 0.0290(11) 0.0312(11) 0.0031(10) -0.0070(10) -0.0049(9)
N3 0.0349(12) 0.0260(11) 0.0794(18) 0.0015(9) 0.0249(11) 0.0021(11)
N4 0.0533(14) 0.0213(10) 0.0564(15) 0.0045(9) -0.0226(11) -0.0058(10)
C1 0.0233(13) 0.0366(14) 0.112(3) -0.0024(10) 0.0032(15) -0.0162(16)
C2 0.0521(18) 0.0468(16) 0.069(2) 0.0100(13) -0.0336(16) -0.0153(15)
C3 0.133(3) 0.0510(17) 0.0224(13) 0.0114(19) 0.0033(17) -0.0005(12)
C4 0.159(4) 0.059(2) 0.048(2) 0.025(3) 0.065(3) 0.0053(17)
C5 0.087(3) 0.058(2) 0.103(3) 0.0159(19) 0.074(3) 0.016(2)
C6 0.0208(13) 0.0350(15) 0.181(5) -0.0028(11) 0.007(2) -0.017(2)
C7 0.0479(18) 0.0402(17) 0.116(3) 0.0065(13) -0.041(2) -0.0198(18)
C8 0.123(3) 0.0407(15) 0.0269(14) 0.0178(18) -0.0203(17) -0.0052(12)
C9 0.138(3) 0.0493(18) 0.0264(14) 0.036(2) 0.0204(18) 0.0019(13)
C10 0.077(2) 0.0404(15) 0.0597(19) 0.0200(15) 0.0493(17) 0.0140(14)
O1 0.0459(14) 0.0437(12) 0.0510(14) -0.0005(10) -0.0045(11) 0.0059(9)

loop_
_atom_type_symbol
_atom_type_description
_atom_type_scat_dispersion_real
_atom_type_scat_dispersion_imag
_atom_type_scat_source
C C 0.0033 0.0016 'International Tables Vol C Tables 4.2.6.8 and 6.1.1.4'
H H 0.0000 0.0000 'International Tables Vol C Tables 4.2.6.8 and 6.1.1.4'
I I -0.4742 1.8119 'International Tables Vol C Tables 4.2.6.8 and 6.1.1.4'
N N 0.0061 0.0033 'International Tables Vol C Tables 4.2.6.8 and 6.1.1.4'
O O 0.0106 0.0060 'International Tables Vol C Tables 4.2.6.8 and 6.1.1.4'
Pd Pd -0.9988 1.0072 'International Tables Vol C Tables 4.2.6.8 and 6.1.1.4'

loop_
_geom_angle_atom_site_label_1
_geom_angle_atom_site_label_2
_geom_angle_atom_site_label_3
_geom_angle
N1 Pd1 N3 179.11(9)
N1 Pd1 N2 85.15(9)
N3 Pd1 N2 95.45(10)
N1 Pd1 N4 94.14(10)
N3 Pd1 N4 85.24(11)
N2 Pd1 N4 178.61(9)
C10 N1 C1 113.6(3)
C10 N1 Pd1 115.25(18)
C1 N1 Pd1 106.87(16)
C10 N1 H1 106.2(18)
C1 N1 H1 109.3(19)
Pd1 N1 H1 105.2(19)
C3 N2 C2 112.6(3)
C3 N2 Pd1 115.2(2)
C2 N2 Pd1 106.56(17)
C3 N2 H2 113.1(19)
C2 N2 H2 103(2)
Pd1 N2 H2 105.7(19)
C5 N3 C6 113.5(3)
C5 N3 Pd1 115.8(2)
C6 N3 Pd1 105.6(2)
C5 N3 H3 109(2)
C6 N3 H3 106(2)
Pd1 N3 H3 106(2)
C7 N4 C8 113.2(3)
C7 N4 Pd1 107.0(2)
C8 N4 Pd1 116.4(2)
C7 N4 H4 108(2)
C8 N4 H4 108(2)
Pd1 N4 H4 104(2)
C2 C1 N1 108.6(2)
C2 C1 H1A 110.0
N1 C1 H1A 110.0
C2 C1 H1B 110.0
N1 C1 H1B 110.0
H1A C1 H1B 108.4
C1 C2 N2 108.1(2)
C1 C2 H2A 110.1
N2 C2 H2A 110.1
C1 C2 H2B 110.1
N2 C2 H2B 110.1
H2A C2 H2B 108.4
N2 C3 C4 111.8(3)
N2 C3 H3A 109.3
C4 C3 H3A 109.3
N2 C3 H3B 109.3
C4 C3 H3B 109.3
H3A C3 H3B 107.9
C5 C4 C3 114.5(3)
C5 C4 H4A 108.6
C3 C4 H4A 108.6
C5 C4 H4B 108.6
C3 C4 H4B 108.6
H4A C4 H4B 107.6
N3 C5 C4 112.6(3)
N3 C5 H5A 109.1
C4 C5 H5A 109.1
N3 C5 H5B 109.1
C4 C5 H5B 109.1
H5A C5 H5B 107.8
C7 C6 N3 108.8(3)
C7 C6 H6A 109.9
N3 C6 H6A 109.9
C7 C6 H6B 109.9
N3 C6 H6B 109.9
H6A C6 H6B 108.3
N4 C7 C6 107.5(3)
N4 C7 H7A 110.2
C6 C7 H7A 110.2
N4 C7 H7B 110.2
C6 C7 H7B 110.2
H7A C7 H7B 108.5
N4 C8 C9 112.6(2)
N4 C8 H8A 109.1
C9 C8 H8A 109.1
N4 C8 H8B 109.1
C9 C8 H8B 109.1
H8A C8 H8B 107.8
C10 C9 C8 114.9(2)
C10 C9 H9A 108.5
C8 C9 H9A 108.5
C10 C9 H9B 108.5
C8 C9 H9B 108.5
H9A C9 H9B 107.5
N1 C10 C9 112.1(3)
N1 C10 H10A 109.2
C9 C10 H10A 109.2
N1 C10 H10B 109.2
C9 C10 H10B 109.2
H10A C10 H10B 107.9
H1O O1 H2O 109(5)

loop_
_geom_bond_atom_site_label_1
_geom_bond_atom_site_label_2
_geom_bond_distance
Pd1 N1 2.0307(19)
Pd1 N3 2.034(2)
Pd1 N2 2.038(2)
Pd1 N4 2.044(2)
N1 C10 1.466(3)
N1 C1 1.487(4)
N1 H1 0.78(3)
N2 C3 1.477(4)
N2 C2 1.485(4)
N2 H2 0.78(3)
N3 C5 1.467(5)
N3 C6 1.497(5)
N3 H3 0.82(3)
N4 C7 1.471(4)
N4 C8 1.480(4)
N4 H4 0.78(3)
C1 C2 1.482(5)
C1 H1A 0.9800
C1 H1B 0.9800
C2 H2A 0.9800
C2 H2B 0.9800
C3 C4 1.518(6)
C3 H3A 0.9800
C3 H3B 0.9800
C4 C5 1.498(6)
C4 H4A 0.9800
C4 H4B 0.9800
C5 H5A 0.9800
C5 H5B 0.9800
C6 C7 1.487(6)
C6 H6A 0.9800
C6 H6B 0.9800
C7 H7A 0.9800
C7 H7B 0.9800
C8 C9 1.503(5)
C8 H8A 0.9800
C8 H8B 0.9800
C9 C10 1.499(5)
C9 H9A 0.9800
C9 H9B 0.9800
C10 H10A 0.9800
C10 H10B 0.9800
O1 H1O 0.65(4)
O1 H2O 0.79(4)

loop_
_geom_hbond_atom_site_label_D
_geom_hbond_atom_site_label_H
_geom_hbond_atom_site_label_A
_geom_hbond_site_symmetry_A
_geom_hbond_distance_DH
_geom_hbond_distance_HA
_geom_hbond_distance_DA
_geom_hbond_angle_DHA
O1 H2O I1 . 0.79(4) 2.63(5) 3.405(3) 169(4)
O1 H1O I2 . 0.65(4) 2.91(4) 3.549(3) 168(5)
N2 H2 O1 4_566 0.78(3) 2.22(3) 2.993(3) 173(3)
N3 H3 I2 4_666 0.82(3) 3.02(3) 3.656(2) 137(2)
N4 H4 O1 3_666 0.78(3) 2.29(3) 3.035(3) 161(3)

loop_
_geom_torsion_atom_site_label_1
_geom_torsion_atom_site_label_2
_geom_torsion_atom_site_label_3
_geom_torsion_atom_site_label_4
_geom_torsion
C10 N1 C1 C2 -168.5(2)
Pd1 N1 C1 C2 -40.3(2)
N1 C1 C2 N2 55.7(3)
C3 N2 C2 C1 -169.2(3)
Pd1 N2 C2 C1 -42.0(3)
C2 N2 C3 C4 178.9(3)
Pd1 N2 C3 C4 56.5(3)
N2 C3 C4 C5 -72.1(4)
C6 N3 C5 C4 -178.0(3)
Pd1 N3 C5 C4 -55.7(3)
C3 C4 C5 N3 71.6(4)
C5 N3 C6 C7 170.2(3)
Pd1 N3 C6 C7 42.3(3)
C8 N4 C7 C6 171.1(2)
Pd1 N4 C7 C6 41.7(3)
N3 C6 C7 N4 -57.1(3)
C7 N4 C8 C9 -178.7(3)
Pd1 N4 C8 C9 -54.2(3)
N4 C8 C9 C10 68.8(4)
C1 N1 C10 C9 -176.7(2)
Pd1 N1 C10 C9 59.6(3)
C8 C9 C10 N1 -72.0(3)

_cod_database_fobs_code 1552130
